data_7237696
loop_
_publ_author_name
'Shao, Tao'
'Liu, Tianyan'
'Liu, Hui'
'Zhang, Mingzhu'
'Shen, Yu'
'Gao, Awei'
'Tian, Xiaohe'
'Zhang, Qiong'
'Wu, Jieying'
'Tian, Yupeng'

_publ_section_title
;
 Identification of fatty liver disease at diverse stages using two-photon
 absorption of triphenylamine-based BODIPY analogues
;
_journal_issue 23
_journal_name_full 'Journal of Materials Chemistry B'
_journal_page_first 3704
_journal_paper_doi 10.1039/C9TB00421A
_journal_volume 7
_journal_year 2019
_chemical_formula_sum 'C21 H21 B F2 N2 O'
_chemical_formula_weight 366.21
_space_group_crystal_system triclinic
_space_group_IT_number 2
_space_group_name_Hall '-P 1'
_space_group_name_H-M_alt 'P -1'
_atom_sites_solution_hydrogens geom
_audit_creation_method SHELXL-2014/6
_audit_update_record
;
2017-08-07 deposited with the CCDC.	2019-05-03 downloaded from the CCDC.
;
_cell_angle_alpha 101.368(2)
_cell_angle_beta 91.808(2)
_cell_angle_gamma 96.518(2)
_cell_formula_units_Z 4
_cell_length_a 10.8533(14)
_cell_length_b 11.2855(15)
_cell_length_c 15.709(2)
_cell_measurement_temperature 298(2)
_cell_volume 1871.3(4)
_computing_structure_refinement 'SHELXL-2014/6 (Sheldrick, 2014)'
_diffrn_ambient_temperature 298(2)
_diffrn_measured_fraction_theta_full 0.964
_diffrn_measured_fraction_theta_max 0.986
_diffrn_radiation_type MoK\a
_diffrn_radiation_wavelength 0.71073
_diffrn_reflns_av_R_equivalents 0.0165
_diffrn_reflns_av_unetI/netI 0.0258
_diffrn_reflns_Laue_measured_fraction_full 0.964
_diffrn_reflns_Laue_measured_fraction_max 0.986
_diffrn_reflns_limit_h_max 12
_diffrn_reflns_limit_h_min -12
_diffrn_reflns_limit_k_max 13
_diffrn_reflns_limit_k_min -12
_diffrn_reflns_limit_l_max 18
_diffrn_reflns_limit_l_min -18
_diffrn_reflns_number 13230
_diffrn_reflns_point_group_measured_fraction_full 0.964
_diffrn_reflns_point_group_measured_fraction_max 0.986
_diffrn_reflns_theta_full 25.242
_diffrn_reflns_theta_max 24.999
_diffrn_reflns_theta_min 1.854
_exptl_absorpt_coefficient_mu 0.093
_exptl_crystal_density_diffrn 1.300
_exptl_crystal_F_000 768
_exptl_crystal_size_max 0.300
_exptl_crystal_size_mid 0.200
_exptl_crystal_size_min 0.200
_refine_diff_density_max 0.359
_refine_diff_density_min -0.230
_refine_diff_density_rms 0.039
_refine_ls_extinction_method none
_refine_ls_goodness_of_fit_ref 1.050
_refine_ls_hydrogen_treatment constr
_refine_ls_matrix_type full
_refine_ls_number_parameters 491
_refine_ls_number_reflns 6518
_refine_ls_number_restraints 1
_refine_ls_restrained_S_all 1.050
_refine_ls_R_factor_all 0.0763
_refine_ls_R_factor_gt 0.0565
_refine_ls_shift/su_max 0.000
_refine_ls_shift/su_mean 0.000
_refine_ls_structure_factor_coef Fsqd
_refine_ls_weighting_details 'w=1/[\s^2^(Fo^2^)+(0.0923P)^2^+0.6129P] where P=(Fo^2^+2Fc^2^)/3'
_refine_ls_weighting_scheme calc
_refine_ls_wR_factor_gt 0.1632
_refine_ls_wR_factor_ref 0.1835
_reflns_Friedel_coverage 0.000
_reflns_number_gt 4701
_reflns_number_total 6518
_reflns_threshold_expression 'I > 2\s(I)'
_cod_data_source_file c9tb00421a2.cif
_cod_data_source_block 1
_cod_database_code 7237696
_shelx_space_group_comment
;
The symmetry employed for this shelxl refinement is uniquely defined
by the following loop, which should always be used as a source of
symmetry information in preference to the above space-group names.
They are only intended as comments.
;
_shelx_estimated_absorpt_t_min 0.973
_shelx_estimated_absorpt_t_max 0.982
_shelxl_version_number 2014/6

loop_
_space_group_symop_operation_xyz
'x, y, z'
'-x, -y, -z'

loop_
_atom_site_label
_atom_site_type_symbol
_atom_site_fract_x
_atom_site_fract_y
_atom_site_fract_z
_atom_site_U_iso_or_equiv
_atom_site_adp_type
_atom_site_occupancy
_atom_site_site_symmetry_order
_atom_site_calc_flag
_atom_site_refinement_flags_posn
_atom_site_refinement_flags_adp
F3 F -0.13813(13) 0.73629(14) 0.23168(9) 0.0707(4) Uani 1 1 d . .
N1 N 0.31977(19) 0.63022(17) 0.72322(12) 0.0572(5) Uani 1 1 d . .
C33 C 0.1818(2) 0.9399(2) 0.26632(14) 0.0526(5) Uani 1 1 d . .
C12 C 0.3143(2) 0.58323(19) 0.86426(14) 0.0493(5) Uani 1 1 d . .
C36 C 0.2865(2) 1.0076(2) 0.43830(14) 0.0521(5) Uani 1 1 d . .
F4 F 0.01078(16) 0.61626(14) 0.19666(11) 0.0826(5) Uani 1 1 d . .
N3 N 0.03716(18) 0.81459(18) 0.16031(12) 0.0582(5) Uani 1 1 d . .
C38 C 0.1409(2) 0.8762(2) 0.33090(14) 0.0509(5) Uani 1 1 d . .
C37 C 0.1923(2) 0.9091(2) 0.41431(15) 0.0573(6) Uani 1 1 d . .
H37 H 0.1642 0.8655 0.4558 0.069 Uiso 1 1 calc R U
O2 O 0.05079(17) 0.78226(16) 0.31132(11) 0.0725(5) Uani 1 1 d . .
O1 O 0.45747(19) 0.75118(17) 0.84544(11) 0.0806(6) Uani 1 1 d . .
C15 C 0.4102(2) 0.6233(2) 1.03865(14) 0.0547(6) Uani 1 1 d . .
C1 C 0.2671(2) 0.6157(2) 0.63545(15) 0.0568(6) Uani 1 1 d . .
C16 C 0.4557(2) 0.6981(2) 0.98196(15) 0.0598(6) Uani 1 1 d . .
H16 H 0.5175 0.7625 1.0023 0.072 Uiso 1 1 calc R U
C11 C 0.2693(2) 0.5662(2) 0.77761(15) 0.0544(6) Uani 1 1 d . .
H11 H 0.2017 0.5078 0.7578 0.065 Uiso 1 1 calc R U
N2 N 0.4600(2) 0.6391(2) 1.12115(12) 0.0669(5) Uani 1 1 d . U
C17 C 0.4105(2) 0.6777(2) 0.89709(15) 0.0554(6) Uani 1 1 d . .
F1 F 0.42146(18) 0.83024(15) 0.72485(11) 0.0964(6) Uani 1 1 d . .
C32 C 0.1255(2) 0.9059(2) 0.18276(15) 0.0608(6) Uani 1 1 d . .
H32 H 0.1517 0.9500 0.1411 0.073 Uiso 1 1 calc R U
C34 C 0.2774(2) 1.0381(2) 0.29102(16) 0.0624(6) Uani 1 1 d . .
H34 H 0.3063 1.0809 0.2493 0.075 Uiso 1 1 calc R U
N4 N 0.3389(2) 1.03844(19) 0.52072(13) 0.0653(6) Uani 1 1 d . .
C13 C 0.2666(2) 0.5107(2) 0.92217(15) 0.0574(6) Uani 1 1 d . .
H13 H 0.2023 0.4485 0.9024 0.069 Uiso 1 1 calc R U
C35 C 0.3282(2) 1.0719(2) 0.37319(15) 0.0585(6) Uani 1 1 d . .
H35 H 0.3906 1.1373 0.3872 0.070 Uiso 1 1 calc R U
C22 C -0.0222(2) 0.7903(2) 0.07379(15) 0.0631(6) Uani 1 1 d . .
C10 C 0.1496(2) 0.6520(2) 0.62151(15) 0.0562(6) Uani 1 1 d . .
C5 C 0.1032(2) 0.6445(2) 0.53437(15) 0.0614(6) Uani 1 1 d . .
C14 C 0.3120(2) 0.5292(2) 1.00590(15) 0.0600(6) Uani 1 1 d . .
H14 H 0.2783 0.4797 1.0423 0.072 Uiso 1 1 calc R U
C26 C -0.1785(3) 0.8351(3) -0.02744(16) 0.0767(9) Uani 1 1 d . .
F2 F 0.54039(17) 0.6768(2) 0.71431(13) 0.1081(6) Uani 1 1 d . .
C31 C -0.1120(2) 0.8643(3) 0.05589(16) 0.0653(7) Uani 1 1 d . .
B2 B -0.0106(3) 0.7354(3) 0.22652(18) 0.0574(7) Uani 1 1 d . .
C27 C -0.2737(3) 0.9091(4) -0.0410(2) 0.0960(12) Uani 1 1 d . .
H27 H -0.3208 0.8900 -0.0935 0.115 Uiso 1 1 calc R U
C4 C 0.1767(3) 0.5993(3) 0.46486(17) 0.0743(8) Uani 1 1 d . .
H4 H 0.1473 0.5937 0.4078 0.089 Uiso 1 1 calc R U
C18 C 0.4161(3) 0.5586(3) 1.18066(17) 0.0755(7) Uani 1 1 d . U
H18A H 0.3929 0.4768 1.1472 0.091 Uiso 1 1 calc R U
H18B H 0.4837 0.5558 1.2218 0.091 Uiso 1 1 calc R U
C20 C 0.5577(3) 0.7392(3) 1.15576(17) 0.0766(8) Uani 1 1 d . .
H20A H 0.6165 0.7467 1.1113 0.092 Uiso 1 1 calc R U
H20B H 0.6020 0.7195 1.2047 0.092 Uiso 1 1 calc R U
C39 C 0.4330(3) 1.1436(3) 0.54947(18) 0.0756(8) Uani 1 1 d . .
H39A H 0.4874 1.1507 0.5024 0.091 Uiso 1 1 calc R U
H39B H 0.4831 1.1292 0.5978 0.091 Uiso 1 1 calc R U
C9 C 0.0752(3) 0.7008(2) 0.69050(17) 0.0673(7) Uani 1 1 d . .
H9 H 0.1026 0.7071 0.7481 0.081 Uiso 1 1 calc R U
C2 C 0.3350(3) 0.5741(3) 0.56729(16) 0.0711(7) Uani 1 1 d . .
H2 H 0.4131 0.5516 0.5776 0.085 Uiso 1 1 calc R U
C23 C 0.0051(3) 0.6967(3) 0.01165(18) 0.0839(9) Uani 1 1 d . .
H23 H 0.0653 0.6494 0.0244 0.101 Uiso 1 1 calc R U
C24 C -0.0551(4) 0.6696(3) -0.0713(2) 0.1037(13) Uani 1 1 d . .
H24 H -0.0335 0.6067 -0.1137 0.124 Uiso 1 1 calc R U
C3 C 0.2885(3) 0.5645(3) 0.48075(18) 0.0802(8) Uani 1 1 d . .
H3 H 0.3352 0.5340 0.4346 0.096 Uiso 1 1 calc R U
C6 C -0.0117(3) 0.6840(3) 0.5199(2) 0.0809(8) Uani 1 1 d . .
H6 H -0.0421 0.6788 0.4631 0.097 Uiso 1 1 calc R U
C41 C 0.2966(3) 0.9699(3) 0.58705(18) 0.0874(10) Uani 1 1 d . .
H41A H 0.3610 0.9828 0.6333 0.105 Uiso 1 1 calc R U
H41B H 0.2846 0.8837 0.5611 0.105 Uiso 1 1 calc R U
B1 B 0.4385(3) 0.7245(3) 0.7517(2) 0.0698(8) Uani 1 1 d . .
C30 C -0.1442(3) 0.9669(3) 0.11721(17) 0.0746(7) Uani 1 1 d . .
H30 H -0.1035 0.9882 0.1720 0.090 Uiso 1 1 calc R U
C25 C -0.1473(4) 0.7379(4) -0.0891(2) 0.1057(13) Uani 1 1 d . .
H25 H -0.1893 0.7185 -0.1435 0.127 Uiso 1 1 calc R U
C8 C -0.0357(3) 0.7378(3) 0.6715(2) 0.0851(9) Uani 1 1 d . .
H8 H -0.0834 0.7695 0.7167 0.102 Uiso 1 1 calc R U
C7 C -0.0792(3) 0.7293(3) 0.5862(2) 0.0926(9) Uani 1 1 d . .
H7 H -0.1553 0.7551 0.5748 0.111 Uiso 1 1 calc R U
C21 C 0.5093(4) 0.8597(3) 1.1848(2) 0.1077(12) Uani 1 1 d . .
H21A H 0.4647 0.8797 1.1368 0.162 Uiso 1 1 calc R U
H21B H 0.5777 0.9219 1.2048 0.162 Uiso 1 1 calc R U
H21C H 0.4548 0.8545 1.2312 0.162 Uiso 1 1 calc R U
C42 C 0.1784(5) 1.0055(4) 0.6253(3) 0.1326(17) Uani 1 1 d . .
H42A H 0.1912 1.0893 0.6549 0.199 Uiso 1 1 calc R U
H42B H 0.1533 0.9551 0.6658 0.199 Uiso 1 1 calc R U
H42C H 0.1147 0.9951 0.5797 0.199 Uiso 1 1 calc R U
C40 C 0.3809(4) 1.2616(3) 0.5771(2) 0.1054(12) Uani 1 1 d . .
H40A H 0.3392 1.2815 0.5279 0.158 Uiso 1 1 calc R U
H40B H 0.4471 1.3249 0.5999 0.158 Uiso 1 1 calc R U
H40C H 0.3229 1.2540 0.6212 0.158 Uiso 1 1 calc R U
C28 C -0.2968(4) 1.0042(5) 0.0187(3) 0.1158(13) Uani 1 1 d . .
H28 H -0.3578 1.0513 0.0069 0.139 Uiso 1 1 calc R U
C29 C -0.2321(3) 1.0325(4) 0.0964(3) 0.1037(11) Uani 1 1 d . .
H29 H -0.2491 1.0999 0.1369 0.124 Uiso 1 1 calc R U
C19 C 0.3092(4) 0.5992(4) 1.2289(2) 0.1183(13) Uani 1 1 d . .
H19A H 0.3321 0.6795 1.2632 0.177 Uiso 1 1 calc R U
H19B H 0.2844 0.5440 1.2663 0.177 Uiso 1 1 calc R U
H19C H 0.2413 0.6006 1.1885 0.177 Uiso 1 1 calc R U

loop_
_atom_site_aniso_label
_atom_site_aniso_U_11
_atom_site_aniso_U_22
_atom_site_aniso_U_33
_atom_site_aniso_U_23
_atom_site_aniso_U_13
_atom_site_aniso_U_12
F3 0.0578(9) 0.0810(10) 0.0705(9) 0.0155(7) 0.0045(7) -0.0044(7)
N1 0.0648(12) 0.0541(11) 0.0534(10) 0.0196(9) -0.0078(9) -0.0022(9)
C33 0.0482(12) 0.0557(13) 0.0527(12) 0.0128(10) 0.0013(10) -0.0023(10)
C12 0.0475(12) 0.0470(12) 0.0533(12) 0.0134(9) -0.0041(9) 0.0012(10)
C36 0.0536(13) 0.0477(12) 0.0530(12) 0.0077(10) -0.0033(10) 0.0042(10)
F4 0.0868(11) 0.0617(9) 0.0945(11) 0.0063(8) -0.0075(9) 0.0089(8)
N3 0.0553(11) 0.0638(12) 0.0513(10) 0.0087(9) 0.0002(8) -0.0048(10)
C38 0.0496(12) 0.0476(12) 0.0537(12) 0.0109(10) -0.0005(10) -0.0023(10)
C37 0.0641(15) 0.0548(13) 0.0528(13) 0.0170(10) -0.0018(11) -0.0029(11)
O2 0.0789(12) 0.0733(11) 0.0582(9) 0.0221(8) -0.0125(8) -0.0320(9)
O1 0.0937(13) 0.0758(12) 0.0673(11) 0.0336(9) -0.0230(9) -0.0364(10)
C15 0.0538(13) 0.0592(14) 0.0501(12) 0.0105(10) -0.0027(10) 0.0059(11)
C1 0.0648(15) 0.0510(13) 0.0547(13) 0.0162(10) -0.0023(11) -0.0005(11)
C16 0.0596(14) 0.0578(14) 0.0583(13) 0.0135(11) -0.0105(11) -0.0083(11)
C11 0.0553(13) 0.0491(12) 0.0579(13) 0.0152(10) -0.0072(10) -0.0025(10)
N2 0.0693(13) 0.0777(14) 0.0511(11) 0.0117(9) -0.0089(9) 0.0039(11)
C17 0.0572(14) 0.0518(13) 0.0577(13) 0.0191(10) -0.0068(10) -0.0023(11)
F1 0.1269(15) 0.0724(10) 0.0895(11) 0.0433(9) -0.0307(10) -0.0266(10)
C32 0.0610(15) 0.0648(15) 0.0550(13) 0.0165(11) 0.0054(11) -0.0080(12)
C34 0.0610(15) 0.0656(15) 0.0595(14) 0.0214(12) 0.0022(11) -0.0109(12)
N4 0.0745(14) 0.0596(12) 0.0576(12) 0.0105(9) -0.0124(10) -0.0028(10)
C13 0.0549(13) 0.0569(14) 0.0578(13) 0.0149(11) -0.0037(10) -0.0076(11)
C35 0.0534(13) 0.0549(14) 0.0636(14) 0.0117(11) -0.0025(11) -0.0071(11)
C22 0.0657(15) 0.0706(16) 0.0463(12) 0.0059(11) 0.0070(11) -0.0109(13)
C10 0.0606(14) 0.0468(12) 0.0611(13) 0.0177(10) -0.0057(11) -0.0037(10)
C5 0.0727(16) 0.0530(14) 0.0570(14) 0.0175(11) -0.0097(12) -0.0063(12)
C14 0.0604(14) 0.0671(15) 0.0529(13) 0.0195(11) 0.0022(11) -0.0036(12)
C26 0.0848(19) 0.091(2) 0.0481(13) 0.0292(14) -0.0074(13) -0.0381(16)
F2 0.0718(11) 0.1414(18) 0.1089(14) 0.0285(12) 0.0052(10) -0.0016(11)
C31 0.0602(15) 0.0785(17) 0.0564(14) 0.0265(13) -0.0020(11) -0.0156(13)
B2 0.0552(16) 0.0559(16) 0.0573(15) 0.0129(12) -0.0055(12) -0.0094(12)
C27 0.085(2) 0.124(3) 0.082(2) 0.064(2) -0.0326(17) -0.040(2)
C4 0.093(2) 0.0687(17) 0.0594(15) 0.0188(13) -0.0037(14) -0.0036(15)
C18 0.0782(18) 0.095(2) 0.0561(14) 0.0213(12) -0.0008(13) 0.0147(15)
C20 0.0757(18) 0.093(2) 0.0585(15) 0.0147(14) -0.0138(13) 0.0030(16)
C39 0.0789(18) 0.0710(17) 0.0721(16) 0.0128(13) -0.0219(14) -0.0016(14)
C9 0.0701(17) 0.0706(16) 0.0607(14) 0.0148(12) -0.0007(12) 0.0050(13)
C2 0.0795(18) 0.0754(18) 0.0618(15) 0.0187(13) 0.0080(13) 0.0146(14)
C23 0.100(2) 0.0780(19) 0.0621(16) -0.0067(14) 0.0249(15) -0.0076(16)
C24 0.151(4) 0.087(2) 0.0540(17) -0.0082(16) 0.028(2) -0.032(2)
C3 0.097(2) 0.086(2) 0.0593(16) 0.0154(14) 0.0127(15) 0.0111(17)
C6 0.083(2) 0.0791(19) 0.0794(19) 0.0232(15) -0.0228(16) 0.0007(16)
C41 0.124(3) 0.0725(18) 0.0601(16) 0.0148(14) -0.0221(17) -0.0089(18)
B1 0.075(2) 0.0679(19) 0.0680(18) 0.0317(15) -0.0115(15) -0.0126(16)
C30 0.0810(19) 0.0818(19) 0.0593(15) 0.0161(14) -0.0067(13) 0.0022(15)
C25 0.136(3) 0.111(3) 0.0537(17) 0.0183(19) -0.0013(19) -0.057(3)
C8 0.0736(19) 0.097(2) 0.086(2) 0.0153(17) 0.0019(15) 0.0234(17)
C7 0.075(2) 0.110(3) 0.097(2) 0.026(2) -0.0094(18) 0.0215(18)
C21 0.135(3) 0.094(2) 0.080(2) -0.0097(18) -0.009(2) 0.006(2)
C42 0.179(4) 0.107(3) 0.094(3) -0.009(2) 0.056(3) -0.019(3)
C40 0.122(3) 0.071(2) 0.112(3) 0.0025(18) -0.027(2) 0.001(2)
C28 0.102(3) 0.131(4) 0.123(3) 0.057(3) -0.022(2) 0.003(3)
C29 0.099(3) 0.110(3) 0.115(3) 0.046(2) -0.001(2) 0.027(2)
C19 0.097(3) 0.158(4) 0.097(3) 0.013(2) 0.021(2) 0.023(3)

loop_
_atom_type_symbol
_atom_type_description
_atom_type_scat_dispersion_real
_atom_type_scat_dispersion_imag
_atom_type_scat_source
C C 0.0033 0.0016 'International Tables Vol C Tables 4.2.6.8 and 6.1.1.4'
H H 0.0000 0.0000 'International Tables Vol C Tables 4.2.6.8 and 6.1.1.4'
B B 0.0013 0.0007 'International Tables Vol C Tables 4.2.6.8 and 6.1.1.4'
F F 0.0171 0.0103 'International Tables Vol C Tables 4.2.6.8 and 6.1.1.4'
N N 0.0061 0.0033 'International Tables Vol C Tables 4.2.6.8 and 6.1.1.4'
O O 0.0106 0.0060 'International Tables Vol C Tables 4.2.6.8 and 6.1.1.4'

loop_
_geom_angle_atom_site_label_1
_geom_angle_atom_site_label_2
_geom_angle_atom_site_label_3
_geom_angle
C11 N1 C1 120.98(19)
C11 N1 B1 120.98(19)
C1 N1 B1 118.04(19)
C32 C33 C38 119.3(2)
C32 C33 C34 123.2(2)
C38 C33 C34 117.4(2)
C11 C12 C17 119.6(2)
C11 C12 C13 123.1(2)
C17 C12 C13 117.3(2)
N4 C36 C37 121.0(2)
N4 C36 C35 120.9(2)
C37 C36 C35 118.0(2)
C32 N3 C22 119.4(2)
C32 N3 B2 121.43(19)
C22 N3 B2 119.09(18)
O2 C38 C37 119.1(2)
O2 C38 C33 120.11(19)
C37 C38 C33 120.8(2)
C38 C37 C36 121.3(2)
C38 C37 H37 119.4
C36 C37 H37 119.4
C38 O2 B2 125.61(18)
C17 O1 B1 124.08(19)
N2 C15 C16 121.1(2)
N2 C15 C14 121.3(2)
C16 C15 C14 117.6(2)
C2 C1 C10 120.6(2)
C2 C1 N1 119.5(2)
C10 C1 N1 119.8(2)
C17 C16 C15 121.1(2)
C17 C16 H16 119.4
C15 C16 H16 119.4
N1 C11 C12 122.1(2)
N1 C11 H11 118.9
C12 C11 H11 118.9
C15 N2 C20 121.1(2)
C15 N2 C18 121.8(2)
C20 N2 C18 117.1(2)
O1 C17 C16 118.9(2)
O1 C17 C12 119.87(19)
C16 C17 C12 121.3(2)
N3 C32 C33 122.9(2)
N3 C32 H32 118.6
C33 C32 H32 118.6
C35 C34 C33 122.3(2)
C35 C34 H34 118.9
C33 C34 H34 118.9
C36 N4 C39 122.8(2)
C36 N4 C41 120.4(2)
C39 N4 C41 116.7(2)
C14 C13 C12 121.8(2)
C14 C13 H13 119.1
C12 C13 H13 119.1
C34 C35 C36 120.2(2)
C34 C35 H35 119.9
C36 C35 H35 119.9
C23 C22 C31 120.4(3)
C23 C22 N3 121.1(3)
C31 C22 N3 118.5(2)
C1 C10 C5 118.8(2)
C1 C10 C9 123.4(2)
C5 C10 C9 117.7(2)
C6 C5 C4 121.9(2)
C6 C5 C10 119.3(2)
C4 C5 C10 118.8(2)
C13 C14 C15 120.8(2)
C13 C14 H14 119.6
C15 C14 H14 119.6
C25 C26 C31 118.5(3)
C25 C26 C27 124.6(3)
C31 C26 C27 116.9(3)
C22 C31 C26 118.9(3)
C22 C31 C30 123.9(2)
C26 C31 C30 117.1(3)
F4 B2 F3 107.7(2)
F4 B2 O2 110.3(2)
F3 B2 O2 109.9(2)
F4 B2 N3 109.3(2)
F3 B2 N3 109.1(2)
O2 B2 N3 110.55(19)
C28 C27 C26 122.4(3)
C28 C27 H27 118.8
C26 C27 H27 118.8
C3 C4 C5 120.7(2)
C3 C4 H4 119.7
C5 C4 H4 119.7
C19 C18 N2 112.9(3)
C19 C18 H18A 109.0
N2 C18 H18A 109.0
C19 C18 H18B 109.0
N2 C18 H18B 109.0
H18A C18 H18B 107.8
N2 C20 C21 113.4(3)
N2 C20 H20A 108.9
C21 C20 H20A 108.9
N2 C20 H20B 108.9
C21 C20 H20B 108.9
H20A C20 H20B 107.7
N4 C39 C40 114.1(3)
N4 C39 H39A 108.7
C40 C39 H39A 108.7
N4 C39 H39B 108.7
C40 C39 H39B 108.7
H39A C39 H39B 107.6
C8 C9 C10 119.8(3)
C8 C9 H9 120.1
C10 C9 H9 120.1
C1 C2 C3 120.8(3)
C1 C2 H2 119.6
C3 C2 H2 119.6
C22 C23 C24 121.6(4)
C22 C23 H23 119.2
C24 C23 H23 119.2
C25 C24 C23 119.0(3)
C25 C24 H24 120.5
C23 C24 H24 120.5
C4 C3 C2 120.3(3)
C4 C3 H3 119.9
C2 C3 H3 119.9
C7 C6 C5 121.5(3)
C7 C6 H6 119.3
C5 C6 H6 119.3
N4 C41 C42 113.3(3)
N4 C41 H41A 108.9
C42 C41 H41A 108.9
N4 C41 H41B 108.9
C42 C41 H41B 108.9
H41A C41 H41B 107.7
F1 B1 F2 110.3(3)
F1 B1 O1 108.6(3)
F2 B1 O1 109.9(2)
F1 B1 N1 108.8(2)
F2 B1 N1 109.2(2)
O1 B1 N1 110.0(2)
C29 C30 C31 120.9(3)
C29 C30 H30 119.6
C31 C30 H30 119.6
C24 C25 C26 121.5(3)
C24 C25 H25 119.3
C26 C25 H25 119.3
C9 C8 C7 121.4(3)
C9 C8 H8 119.3
C7 C8 H8 119.3
C6 C7 C8 120.3(3)
C6 C7 H7 119.9
C8 C7 H7 119.9
C20 C21 H21A 109.5
C20 C21 H21B 109.5
H21A C21 H21B 109.5
C20 C21 H21C 109.5
H21A C21 H21C 109.5
H21B C21 H21C 109.5
C41 C42 H42A 109.5
C41 C42 H42B 109.5
H42A C42 H42B 109.5
C41 C42 H42C 109.5
H42A C42 H42C 109.5
H42B C42 H42C 109.5
C39 C40 H40A 109.5
C39 C40 H40B 109.5
H40A C40 H40B 109.5
C39 C40 H40C 109.5
H40A C40 H40C 109.5
H40B C40 H40C 109.5
C27 C28 C29 120.2(4)
C27 C28 H28 119.9
C29 C28 H28 119.9
C30 C29 C28 122.4(4)
C30 C29 H29 118.8
C28 C29 H29 118.8
C18 C19 H19A 109.5
C18 C19 H19B 109.5
H19A C19 H19B 109.5
C18 C19 H19C 109.5
H19A C19 H19C 109.5
H19B C19 H19C 109.5

loop_
_geom_bond_atom_site_label_1
_geom_bond_atom_site_label_2
_geom_bond_distance
F3 B2 1.390(3)
N1 C11 1.317(3)
N1 C1 1.447(3)
N1 B1 1.568(4)
C33 C32 1.393(3)
C33 C38 1.410(3)
C33 C34 1.414(3)
C12 C11 1.401(3)
C12 C17 1.410(3)
C12 C13 1.412(3)
C36 N4 1.361(3)
C36 C37 1.406(3)
C36 C35 1.422(3)
F4 B2 1.383(3)
N3 C32 1.310(3)
N3 C22 1.448(3)
N3 B2 1.563(3)
C38 O2 1.338(3)
C38 C37 1.372(3)
C37 H37 0.9300
O2 B2 1.444(3)
O1 C17 1.342(3)
O1 B1 1.447(3)
C15 N2 1.359(3)
C15 C16 1.407(3)
C15 C14 1.422(3)
C1 C2 1.356(4)
C1 C10 1.407(3)
C16 C17 1.373(3)
C16 H16 0.9300
C11 H11 0.9300
N2 C20 1.465(4)
N2 C18 1.480(3)
F1 B1 1.371(3)
C32 H32 0.9300
C34 C35 1.352(3)
C34 H34 0.9300
N4 C39 1.463(3)
N4 C41 1.470(4)
C13 C14 1.358(3)
C13 H13 0.9300
C35 H35 0.9300
C22 C23 1.357(4)
C22 C31 1.409(4)
C10 C5 1.427(3)
C10 C9 1.432(4)
C5 C6 1.398(4)
C5 C4 1.420(4)
C14 H14 0.9300
C26 C25 1.394(5)
C26 C31 1.435(3)
C26 C27 1.436(5)
F2 B1 1.381(4)
C31 C30 1.437(4)
C27 C28 1.333(6)
C27 H27 0.9300
C4 C3 1.348(4)
C4 H4 0.9300
C18 C19 1.473(4)
C18 H18A 0.9700
C18 H18B 0.9700
C20 C21 1.505(5)
C20 H20A 0.9700
C20 H20B 0.9700
C39 C40 1.496(4)
C39 H39A 0.9700
C39 H39B 0.9700
C9 C8 1.362(4)
C9 H9 0.9300
C2 C3 1.415(4)
C2 H2 0.9300
C23 C24 1.400(5)
C23 H23 0.9300
C24 C25 1.384(6)
C24 H24 0.9300
C3 H3 0.9300
C6 C7 1.344(5)
C6 H6 0.9300
C41 C42 1.497(5)
C41 H41A 0.9700
C41 H41B 0.9700
C30 C29 1.343(4)
C30 H30 0.9300
C25 H25 0.9300
C8 C7 1.389(4)
C8 H8 0.9300
C7 H7 0.9300
C21 H21A 0.9600
C21 H21B 0.9600
C21 H21C 0.9600
C42 H42A 0.9600
C42 H42B 0.9600
C42 H42C 0.9600
C40 H40A 0.9600
C40 H40B 0.9600
C40 H40C 0.9600
C28 C29 1.351(5)
C28 H28 0.9300
C29 H29 0.9300
C19 H19A 0.9600
C19 H19B 0.9600
C19 H19C 0.9600

loop_
_geom_torsion_atom_site_label_1
_geom_torsion_atom_site_label_2
_geom_torsion_atom_site_label_3
_geom_torsion_atom_site_label_4
_geom_torsion
C32 C33 C38 O2 1.5(3)
C34 C33 C38 O2 -179.9(2)
C32 C33 C38 C37 -178.4(2)
C34 C33 C38 C37 0.2(3)
O2 C38 C37 C36 -179.6(2)
C33 C38 C37 C36 0.4(4)
N4 C36 C37 C38 -178.7(2)
C35 C36 C37 C38 -0.6(4)
C37 C38 O2 B2 -178.8(2)
C33 C38 O2 B2 1.2(4)
C11 N1 C1 C2 -117.1(3)
B1 N1 C1 C2 63.0(3)
C11 N1 C1 C10 67.0(3)
B1 N1 C1 C10 -113.0(3)
N2 C15 C16 C17 176.1(2)
C14 C15 C16 C17 -2.7(4)
C1 N1 C11 C12 -176.4(2)
B1 N1 C11 C12 3.5(4)
C17 C12 C11 N1 4.9(4)
C13 C12 C11 N1 -176.0(2)
C16 C15 N2 C20 3.7(4)
C14 C15 N2 C20 -177.5(2)
C16 C15 N2 C18 -177.9(2)
C14 C15 N2 C18 0.9(4)
B1 O1 C17 C16 165.9(3)
B1 O1 C17 C12 -15.6(4)
C15 C16 C17 O1 -179.6(2)
C15 C16 C17 C12 1.9(4)
C11 C12 C17 O1 0.6(4)
C13 C12 C17 O1 -178.5(2)
C11 C12 C17 C16 179.1(2)
C13 C12 C17 C16 0.0(4)
C22 N3 C32 C33 175.9(2)
B2 N3 C32 C33 -0.7(4)
C38 C33 C32 N3 -1.7(4)
C34 C33 C32 N3 179.8(2)
C32 C33 C34 C35 178.0(2)
C38 C33 C34 C35 -0.6(4)
C37 C36 N4 C39 -177.1(2)
C35 C36 N4 C39 4.9(4)
C37 C36 N4 C41 -0.8(4)
C35 C36 N4 C41 -178.8(2)
C11 C12 C13 C14 -180.0(2)
C17 C12 C13 C14 -0.9(4)
C33 C34 C35 C36 0.4(4)
N4 C36 C35 C34 178.3(2)
C37 C36 C35 C34 0.2(4)
C32 N3 C22 C23 104.0(3)
B2 N3 C22 C23 -79.3(3)
C32 N3 C22 C31 -77.7(3)
B2 N3 C22 C31 99.0(3)
C2 C1 C10 C5 -0.1(3)
N1 C1 C10 C5 175.83(19)
C2 C1 C10 C9 -177.7(2)
N1 C1 C10 C9 -1.8(3)
C1 C10 C5 C6 -178.0(2)
C9 C10 C5 C6 -0.2(3)
C1 C10 C5 C4 0.7(3)
C9 C10 C5 C4 178.5(2)
C12 C13 C14 C15 0.0(4)
N2 C15 C14 C13 -177.0(2)
C16 C15 C14 C13 1.8(4)
C23 C22 C31 C26 3.2(4)
N3 C22 C31 C26 -175.1(2)
C23 C22 C31 C30 -178.4(3)
N3 C22 C31 C30 3.3(4)
C25 C26 C31 C22 -3.1(3)
C27 C26 C31 C22 176.8(2)
C25 C26 C31 C30 178.4(2)
C27 C26 C31 C30 -1.7(3)
C38 O2 B2 F4 117.7(3)
C38 O2 B2 F3 -123.8(2)
C38 O2 B2 N3 -3.3(4)
C32 N3 B2 F4 -118.5(2)
C22 N3 B2 F4 64.8(3)
C32 N3 B2 F3 123.9(2)
C22 N3 B2 F3 -52.7(3)
C32 N3 B2 O2 3.0(3)
C22 N3 B2 O2 -173.6(2)
C25 C26 C27 C28 -177.3(3)
C31 C26 C27 C28 2.9(4)
C6 C5 C4 C3 178.4(3)
C10 C5 C4 C3 -0.2(4)
C15 N2 C18 C19 -86.8(3)
C20 N2 C18 C19 91.6(3)
C15 N2 C20 C21 79.5(3)
C18 N2 C20 C21 -98.9(3)
C36 N4 C39 C40 83.9(3)
C41 N4 C39 C40 -92.5(3)
C1 C10 C9 C8 177.7(3)
C5 C10 C9 C8 0.1(4)
C10 C1 C2 C3 -1.0(4)
N1 C1 C2 C3 -176.9(2)
C31 C22 C23 C24 -0.7(4)
N3 C22 C23 C24 177.6(2)
C22 C23 C24 C25 -1.9(5)
C5 C4 C3 C2 -0.9(4)
C1 C2 C3 C4 1.5(4)
C4 C5 C6 C7 -178.4(3)
C10 C5 C6 C7 0.3(4)
C36 N4 C41 C42 -79.3(3)
C39 N4 C41 C42 97.2(3)
C17 O1 B1 F1 140.8(2)
C17 O1 B1 F2 -98.5(3)
C17 O1 B1 N1 21.8(4)
C11 N1 B1 F1 -134.4(2)
C1 N1 B1 F1 45.5(3)
C11 N1 B1 F2 105.2(3)
C1 N1 B1 F2 -74.9(3)
C11 N1 B1 O1 -15.6(4)
C1 N1 B1 O1 164.3(2)
C22 C31 C30 C29 -178.9(3)
C26 C31 C30 C29 -0.5(4)
C23 C24 C25 C26 2.1(5)
C31 C26 C25 C24 0.5(4)
C27 C26 C25 C24 -179.4(3)
C10 C9 C8 C7 0.1(5)
C5 C6 C7 C8 -0.1(5)
C9 C8 C7 C6 -0.1(5)
C26 C27 C28 C29 -1.7(6)
C31 C30 C29 C28 1.9(5)
C27 C28 C29 C30 -0.8(6)
